data_7030335
loop_
_publ_author_name
'Yadav, Ashok'
'Srivastava, Anant Kumar'
'Balamurugan, Ayyakkalai'
'Boomishankar, Ramamoorthy'

_publ_section_title
;
 A cationic copper(i) iodide cluster MOF exhibiting unusual ligand
 assisted thermochromism.
;
_journal_issue 22
_journal_name_full 'Dalton transactions (Cambridge, England : 2003)'
_journal_page_first 8166
_journal_page_last 8169
_journal_paper_doi 10.1039/c4dt00050a
_journal_volume 43
_journal_year 2014
_chemical_formula_sum 'C67 H77 Cu6 I5 N15 O6.5 P2 S2'
_chemical_formula_weight 2338.23
_chemical_name_systematic
;
 ?
;
_space_group_crystal_system trigonal
_space_group_IT_number 147
_space_group_name_Hall '-P 3'
_space_group_name_H-M_alt 'P -3'
_symmetry_space_group_name_Hall '-P 3'
_symmetry_space_group_name_H-M 'P -3'
_atom_sites_solution_hydrogens geom
_audit_creation_method SHELXL-2013
_cell_angle_alpha 90
_cell_angle_beta 90
_cell_angle_gamma 120
_cell_formula_units_Z 2
_cell_length_a 14.304(4)
_cell_length_b 14.304(4)
_cell_length_c 24.223(7)
_cell_measurement_reflns_used 803
_cell_measurement_temperature 100(2)
_cell_measurement_theta_max 18.46
_cell_measurement_theta_min 2.35
_cell_volume 4292(2)
_computing_cell_refinement 'Bruker SAINT'
_computing_data_collection 'Bruker APEX2'
_computing_data_reduction 'Bruker SAINT'
_computing_molecular_graphics 'Bruker SHELXTL'
_computing_publication_material 'Bruker SHELXTL'
_computing_structure_refinement 'SHELXL-2013 (Sheldrick, 2013)'
_computing_structure_solution 'SHELXS-97 (Sheldrick, 2008)'
_diffrn_ambient_temperature 100(2)
_diffrn_measured_fraction_theta_full 0.963
_diffrn_measured_fraction_theta_max 0.989
_diffrn_measurement_device_type 'Bruker APEX-II CCD'
_diffrn_measurement_method 'omega and phi scans'
_diffrn_radiation_source 'fine-focus sealed tube'
_diffrn_radiation_type MoK\a
_diffrn_radiation_wavelength 0.71073
_diffrn_reflns_av_R_equivalents 0.1581
_diffrn_reflns_av_unetI/netI 0.1565
_diffrn_reflns_Laue_measured_fraction_full 0.963
_diffrn_reflns_Laue_measured_fraction_max 0.989
_diffrn_reflns_limit_h_max 17
_diffrn_reflns_limit_h_min -17
_diffrn_reflns_limit_k_max 17
_diffrn_reflns_limit_k_min -9
_diffrn_reflns_limit_l_max 28
_diffrn_reflns_limit_l_min -17
_diffrn_reflns_number 18544
_diffrn_reflns_point_group_measured_fraction_full 0.963
_diffrn_reflns_point_group_measured_fraction_max 0.989
_diffrn_reflns_theta_full 25.242
_diffrn_reflns_theta_max 25.024
_diffrn_reflns_theta_min 4.147
_exptl_absorpt_coefficient_mu 3.399
_exptl_absorpt_correction_T_max 0.746
_exptl_absorpt_correction_T_min 0.653
_exptl_absorpt_correction_type multi-scan
_exptl_absorpt_process_details SADABS
_exptl_crystal_colour 'pale yellow'
_exptl_crystal_density_diffrn 1.809
_exptl_crystal_density_method 'not measured'
_exptl_crystal_description prism
_exptl_crystal_F_000 2274
_exptl_crystal_size_max 0.08
_exptl_crystal_size_mid 0.06
_exptl_crystal_size_min 0.04
_refine_diff_density_max 1.364
_refine_diff_density_min -0.900
_refine_diff_density_rms 0.185
_refine_ls_extinction_coef 0.0015(4)
_refine_ls_extinction_expression Fc^*^=kFc[1+0.001xFc^2^\l^3^/sin(2\q)]^-1/4^
_refine_ls_extinction_method SHELXL
_refine_ls_goodness_of_fit_ref 1.001
_refine_ls_hydrogen_treatment constr
_refine_ls_matrix_type full
_refine_ls_number_parameters 313
_refine_ls_number_reflns 5002
_refine_ls_number_restraints 43
_refine_ls_restrained_S_all 0.998
_refine_ls_R_factor_all 0.1715
_refine_ls_R_factor_gt 0.0754
_refine_ls_shift/su_max 0.001
_refine_ls_shift/su_mean 0.000
_refine_ls_structure_factor_coef Fsqd
_refine_ls_weighting_details 'w=1/[\s^2^(Fo^2^)+(0.0992P)^2^] where P=(Fo^2^+2Fc^2^)/3'
_refine_ls_weighting_scheme calc
_refine_ls_wR_factor_gt 0.1727
_refine_ls_wR_factor_ref 0.2209
_reflns_Friedel_coverage 0.000
_reflns_number_gt 2388
_reflns_number_total 5002
_reflns_threshold_expression 'I > 2\s(I)'
_cod_data_source_file c4dt00050a2.cif
_cod_data_source_block A2
_cod_depositor_comments 'Adding full bibliography for 7030334--7030336.cif.'
_cod_original_formula_sum 'C67 H77 Cu6 I5 N15 O6.50 P2 S2'
_cod_database_code 7030335
_shelx_space_group_comment
;
The symmetry employed for this shelxl refinement is uniquely defined
by the following loop, which should always be used as a source of
symmetry information in preference to the above space-group names.
They are only intended as comments.
;
_shelxl_version_number 2013-3

loop_
_space_group_symop_operation_xyz
'x, y, z'
'-y, x-y, z'
'-x+y, -x, z'
'-x, -y, -z'
'y, -x+y, -z'
'x-y, x, -z'

loop_
_atom_site_label
_atom_site_type_symbol
_atom_site_fract_x
_atom_site_fract_y
_atom_site_fract_z
_atom_site_U_iso_or_equiv
_atom_site_adp_type
_atom_site_occupancy
_atom_site_site_symmetry_order
_atom_site_calc_flag
_atom_site_refinement_flags_posn
_atom_site_refinement_flags_adp
_atom_site_refinement_flags_occupancy
_atom_site_disorder_assembly
_atom_site_disorder_group
P1 P 0.6667 1.3333 0.8596(4) 0.0458(19) Uani 1 3 d S T P . .
P2 P 0.6667 1.3333 0.6401(3) 0.0432(18) Uani 1 3 d S T P . .
S1 S 0.6667 1.3333 0.9369(5) 0.088(3) Uani 1 3 d S T P . .
S2 S 0.6667 1.3333 0.5627(6) 0.097(4) Uani 1 3 d S T P . .
Cu1 Cu 0.43388(16) 0.78741(15) 0.81254(11) 0.0628(7) Uani 1 1 d . . . . .
Cu2 Cu 0.43394(16) 0.78749(15) 0.68738(11) 0.0611(7) Uani 1 1 d . . . . .
I1 I 0.52234(7) 0.69826(7) 0.74995(5) 0.0406(4) Uani 1 1 d . . . . .
I2 I 0.3333 0.6667 0.60283(10) 0.0648(6) Uani 1 3 d S T P . .
I3 I 0.3333 0.6667 0.89725(10) 0.0652(7) Uani 1 3 d S T P . .
N1 N 0.6112(9) 1.2120(9) 0.8306(6) 0.048(3) Uani 1 1 d . . . . .
H1 H 0.5687 1.2005 0.8021 0.057 Uiso 1 1 calc R U . . .
C11 C 0.6254(11) 1.1275(11) 0.8471(7) 0.046(4) Uani 1 1 d . . . . .
C12 C 0.5487(11) 1.0213(11) 0.8283(7) 0.045(4) Uani 1 1 d . . . . .
H12 H 0.4889 1.0122 0.8071 0.055 Uiso 1 1 calc R U . . .
N13 N 0.5573(10) 0.9357(10) 0.8392(7) 0.060(4) Uani 1 1 d . . . . .
C14 C 0.6400(12) 0.9454(11) 0.8738(7) 0.047(4) Uani 1 1 d . . . . .
C15 C 0.6484(13) 0.8546(13) 0.8880(8) 0.061(5) Uani 1 1 d . . . . .
H15 H 0.5976 0.7852 0.8743 0.073 Uiso 1 1 calc R U . . .
C16 C 0.7325(14) 0.8679(16) 0.9225(10) 0.080(6) Uani 1 1 d . . . . .
H16 H 0.7364 0.8061 0.9333 0.096 Uiso 1 1 calc R U . . .
C17 C 0.8077(15) 0.9653(14) 0.9407(9) 0.070(6) Uani 1 1 d . . . . .
H17 H 0.8663 0.9719 0.9622 0.083 Uiso 1 1 calc R U . . .
C18 C 0.8012(13) 1.0563(14) 0.9285(9) 0.065(5) Uani 1 1 d . . . . .
H18 H 0.8542 1.1247 0.9422 0.078 Uiso 1 1 calc R U . . .
C19 C 0.7148(12) 1.0473(11) 0.8953(7) 0.045(4) Uani 1 1 d . . . . .
C20 C 0.7088(11) 1.1391(12) 0.8823(8) 0.049(4) Uani 1 1 d . . . . .
H20 H 0.7596 1.2077 0.8969 0.059 Uiso 1 1 calc R U . . .
N2 N 0.6100(9) 1.2118(9) 0.6696(6) 0.051(4) Uani 1 1 d . . . . .
H2 H 0.5667 1.1998 0.6979 0.061 Uiso 1 1 calc R U . . .
C21 C 0.6266(11) 1.1270(12) 0.6524(7) 0.049(4) Uani 1 1 d . . . . .
C22 C 0.5481(12) 1.0208(11) 0.6719(7) 0.049(4) Uani 1 1 d . . . . .
H22 H 0.4889 1.0123 0.6935 0.059 Uiso 1 1 calc R U . . .
N23 N 0.5567(10) 0.9347(10) 0.6603(6) 0.051(4) Uani 1 1 d . . . . .
C24 C 0.6409(12) 0.9444(13) 0.6255(8) 0.058(5) Uani 1 1 d . . . . .
C25 C 0.6471(14) 0.8561(14) 0.6117(8) 0.066(5) Uani 1 1 d . . . . .
H25 H 0.5936 0.7876 0.6252 0.079 Uiso 1 1 calc R U . . .
C26 C 0.7267(15) 0.8618(14) 0.5794(9) 0.071(6) Uani 1 1 d . . . . .
H26 H 0.7291 0.7984 0.5703 0.086 Uiso 1 1 calc R U . . .
C27 C 0.8056(14) 0.9624(14) 0.5595(9) 0.069(6) Uani 1 1 d . . . . .
H27 H 0.8643 0.9685 0.5384 0.083 Uiso 1 1 calc R U . . .
C28 C 0.7980(13) 1.0525(14) 0.5706(9) 0.066(5) Uani 1 1 d . . . . .
H28 H 0.8497 1.1196 0.5549 0.079 Uiso 1 1 calc R U . . .
C29 C 0.7154(11) 1.0485(12) 0.6048(7) 0.043(4) Uani 1 1 d . . . . .
C30 C 0.7104(12) 1.1378(11) 0.6182(7) 0.045(4) Uani 1 1 d . . . . .
H30 H 0.7628 1.2067 0.6046 0.053 Uiso 1 1 calc R U . . .
O1 O 0.4415(16) 0.149(2) 0.7533(12) 0.042(7) Uiso 0.54(2) 1 d D U P A 1
C1 C 0.358(3) 0.101(3) 0.7833(18) 0.111(13) Uiso 0.54(2) 1 d D U P A 1
H1A H 0.3652 0.0684 0.8162 0.134 Uiso 0.54(2) 1 calc R U P A 1
N3 N 0.255(3) 0.090(3) 0.7723(18) 0.123(13) Uiso 0.54(2) 1 d D U P A 1
C2 C 0.168(3) 0.029(4) 0.805(2) 0.133(19) Uiso 0.54(2) 1 d D U P A 1
H2A H 0.1637 -0.0407 0.8129 0.199 Uiso 0.54(2) 1 calc R U P A 1
H2B H 0.1019 0.0159 0.7865 0.199 Uiso 0.54(2) 1 calc R U P A 1
H2C H 0.1757 0.0667 0.8401 0.199 Uiso 0.54(2) 1 calc R U P A 1
C3 C 0.254(5) 0.185(4) 0.767(4) 0.23(3) Uiso 0.54(2) 1 d D U P A 1
H3A H 0.3131 0.2341 0.7429 0.344 Uiso 0.54(2) 1 calc R U P A 1
H3B H 0.2641 0.2183 0.8038 0.344 Uiso 0.54(2) 1 calc R U P A 1
H3C H 0.1851 0.1706 0.7518 0.344 Uiso 0.54(2) 1 calc R U P A 1
O1' O 0.447(3) 0.161(4) 0.741(2) 0.11(2) Uiso 0.46(2) 1 d D U P A 2
C1' C 0.361(3) 0.104(3) 0.714(2) 0.091(14) Uiso 0.46(2) 1 d D U P A 2
H1' H 0.3662 0.0671 0.6830 0.109 Uiso 0.46(2) 1 calc R U P A 2
N3' N 0.256(3) 0.090(3) 0.7259(18) 0.101(12) Uiso 0.46(2) 1 d D U P A 2
C2' C 0.169(3) 0.028(4) 0.693(2) 0.103(18) Uiso 0.46(2) 1 d D U P A 2
H2'1 H 0.1672 -0.0394 0.6842 0.154 Uiso 0.46(2) 1 calc R U P A 2
H2'2 H 0.1747 0.0675 0.6590 0.154 Uiso 0.46(2) 1 calc R U P A 2
H2'3 H 0.1027 0.0124 0.7127 0.154 Uiso 0.46(2) 1 calc R U P A 2
C3' C 0.253(5) 0.183(4) 0.732(5) 0.22(4) Uiso 0.46(2) 1 d D U P A 2
H3'1 H 0.3121 0.2330 0.7564 0.335 Uiso 0.46(2) 1 calc R U P A 2
H3'2 H 0.1838 0.1670 0.7488 0.335 Uiso 0.46(2) 1 calc R U P A 2
H3'3 H 0.2605 0.2174 0.6961 0.335 Uiso 0.46(2) 1 calc R U P A 2
C1M C 0.427(5) 0.899(4) 0.529(3) 0.059(18) Uiso 0.25 1 d D U P . .
O1M O 0.5000 1.0000 0.5000 0.088(11) Uiso 0.5 2 d DS U P . .
C2M C 0.423(4) 0.907(4) 0.967(3) 0.055(17) Uiso 0.25 1 d D U P B 1
O2M O 0.5000 1.0000 1.0000 0.100(13) Uiso 0.5 2 d DS U P B 1
C3M C 0.932(7) 0.398(6) 0.979(3) 0.13(3) Uiso 0.3333 1 d D U P C 2
O3M O 0.936(3) 0.333(3) 0.9325(16) 0.066(10) Uiso 0.3333 1 d D U P C 2
O1S O 0.395(3) 0.068(3) 0.5673(16) 0.065(9) Uani 0.3333 1 d . U P . .

loop_
_atom_site_aniso_label
_atom_site_aniso_U_11
_atom_site_aniso_U_22
_atom_site_aniso_U_33
_atom_site_aniso_U_23
_atom_site_aniso_U_13
_atom_site_aniso_U_12
P1 0.037(2) 0.037(2) 0.063(6) 0.000 0.000 0.0185(11)
P2 0.043(2) 0.043(2) 0.044(5) 0.000 0.000 0.0213(12)
S1 0.088(4) 0.088(4) 0.088(9) 0.000 0.000 0.044(2)
S2 0.082(4) 0.082(4) 0.128(11) 0.000 0.000 0.041(2)
Cu1 0.0577(13) 0.0400(11) 0.087(2) -0.0052(11) -0.0120(12) 0.0215(10)
Cu2 0.0580(13) 0.0420(11) 0.0802(19) 0.0050(11) 0.0108(12) 0.0225(10)
I1 0.0287(5) 0.0294(5) 0.0629(8) -0.0008(5) -0.0007(5) 0.0139(4)
I2 0.0715(9) 0.0715(9) 0.0515(15) 0.000 0.000 0.0357(4)
I3 0.0702(9) 0.0702(9) 0.0553(16) 0.000 0.000 0.0351(4)
N1 0.046(7) 0.044(7) 0.054(10) 0.007(6) -0.007(6) 0.023(6)
C11 0.047(9) 0.031(8) 0.064(13) -0.003(7) 0.003(8) 0.023(7)
C12 0.045(9) 0.044(9) 0.056(12) 0.005(8) 0.002(8) 0.028(8)
N13 0.042(7) 0.054(8) 0.082(13) 0.005(8) -0.013(7) 0.022(7)
C14 0.047(9) 0.035(8) 0.062(13) 0.005(8) -0.004(8) 0.023(7)
C15 0.054(10) 0.045(9) 0.085(16) -0.013(9) -0.008(10) 0.026(8)
C16 0.059(12) 0.076(14) 0.103(19) 0.020(12) -0.018(12) 0.032(11)
C17 0.062(12) 0.052(11) 0.089(17) 0.027(11) 0.015(11) 0.025(10)
C18 0.051(10) 0.051(10) 0.078(16) -0.020(10) -0.013(10) 0.014(8)
C19 0.049(9) 0.042(9) 0.049(11) 0.019(8) 0.011(8) 0.027(8)
C20 0.037(8) 0.038(8) 0.068(14) -0.007(8) -0.003(8) 0.015(7)
N2 0.047(7) 0.036(7) 0.071(11) -0.002(7) 0.005(7) 0.022(6)
C21 0.041(9) 0.057(10) 0.057(13) -0.007(8) 0.001(8) 0.029(8)
C22 0.047(9) 0.036(8) 0.067(13) 0.007(8) 0.003(8) 0.023(7)
N23 0.057(8) 0.046(8) 0.052(10) -0.001(7) 0.010(7) 0.027(7)
C24 0.051(10) 0.047(10) 0.076(15) -0.010(9) -0.001(9) 0.025(8)
C25 0.074(12) 0.061(11) 0.074(16) -0.007(10) 0.021(11) 0.043(10)
C26 0.080(13) 0.054(11) 0.087(17) -0.008(10) 0.013(12) 0.039(10)
C27 0.054(11) 0.062(12) 0.103(18) -0.012(11) -0.001(11) 0.037(10)
C28 0.057(11) 0.050(10) 0.079(16) 0.008(10) 0.007(10) 0.018(9)
C29 0.032(8) 0.057(10) 0.046(11) 0.003(8) 0.006(7) 0.026(7)
C30 0.053(9) 0.026(7) 0.051(12) -0.001(7) 0.003(8) 0.018(7)
O1S 0.060(12) 0.061(12) 0.076(13) -0.018(9) 0.002(9) 0.031(9)

loop_
_atom_type_symbol
_atom_type_description
_atom_type_scat_dispersion_real
_atom_type_scat_dispersion_imag
_atom_type_scat_source
C C 0.0033 0.0016 'International Tables Vol C Tables 4.2.6.8 and 6.1.1.4'
H H 0.0000 0.0000 'International Tables Vol C Tables 4.2.6.8 and 6.1.1.4'
N N 0.0061 0.0033 'International Tables Vol C Tables 4.2.6.8 and 6.1.1.4'
O O 0.0106 0.0060 'International Tables Vol C Tables 4.2.6.8 and 6.1.1.4'
P P 0.1023 0.0942 'International Tables Vol C Tables 4.2.6.8 and 6.1.1.4'
S S 0.1246 0.1234 'International Tables Vol C Tables 4.2.6.8 and 6.1.1.4'
Cu Cu 0.3201 1.2651 'International Tables Vol C Tables 4.2.6.8 and 6.1.1.4'
I I -0.4742 1.8119 'International Tables Vol C Tables 4.2.6.8 and 6.1.1.4'

loop_
_geom_angle_atom_site_label_1
_geom_angle_atom_site_label_2
_geom_angle_atom_site_label_3
_geom_angle
_geom_angle_site_symmetry_1
_geom_angle_site_symmetry_3
N1 P1 N1 103.4(7) . 2_775
N1 P1 N1 103.4(7) . 3_575
N1 P1 N1 103.4(7) 2_775 3_575
N1 P1 S1 115.0(6) . .
N1 P1 S1 115.0(6) 2_775 .
N1 P1 S1 115.0(6) 3_575 .
N2 P2 N2 102.9(7) . 2_775
N2 P2 N2 102.9(7) . 3_575
N2 P2 N2 102.9(7) 2_775 3_575
N2 P2 S2 115.4(6) . .
N2 P2 S2 115.4(6) 2_775 .
N2 P2 S2 115.4(6) 3_575 .
N13 Cu1 I3 109.8(5) . .
N13 Cu1 I1 107.5(4) . 2_665
I3 Cu1 I1 111.54(8) . 2_665
N13 Cu1 I1 107.5(4) . .
I3 Cu1 I1 111.53(7) . .
I1 Cu1 I1 108.78(10) 2_665 .
N13 Cu1 Cu1 145.4(4) . 3_565
I3 Cu1 Cu1 57.79(5) . 3_565
I1 Cu1 Cu1 107.08(6) 2_665 3_565
I1 Cu1 Cu1 58.71(7) . 3_565
N13 Cu1 Cu1 145.3(4) . 2_665
I3 Cu1 Cu1 57.79(5) . 2_665
I1 Cu1 Cu1 58.72(8) 2_665 2_665
I1 Cu1 Cu1 107.07(6) . 2_665
Cu1 Cu1 Cu1 60.001(1) 3_565 2_665
N13 Cu1 Cu2 108.2(5) . .
I3 Cu1 Cu2 142.03(9) . .
I1 Cu1 Cu2 55.43(7) 2_665 .
I1 Cu1 Cu2 55.43(7) . .
Cu1 Cu1 Cu2 90.02(5) 3_565 .
Cu1 Cu1 Cu2 90.02(5) 2_665 .
N23 Cu2 I2 109.5(4) . .
N23 Cu2 I1 107.8(4) . 2_665
I2 Cu2 I1 111.48(8) . 2_665
N23 Cu2 I1 107.6(4) . .
I2 Cu2 I1 111.47(7) . .
I1 Cu2 I1 108.80(10) 2_665 .
N23 Cu2 Cu2 145.3(4) . 2_665
I2 Cu2 Cu2 57.74(5) . 2_665
I1 Cu2 Cu2 58.69(8) 2_665 2_665
I1 Cu2 Cu2 107.05(6) . 2_665
N23 Cu2 Cu2 145.1(4) . 3_565
I2 Cu2 Cu2 57.74(5) . 3_565
I1 Cu2 Cu2 107.06(6) 2_665 3_565
I1 Cu2 Cu2 58.68(7) . 3_565
Cu2 Cu2 Cu2 60.0 2_665 3_565
N23 Cu2 Cu1 108.6(4) . .
I2 Cu2 Cu1 141.93(9) . .
I1 Cu2 Cu1 55.43(7) 2_665 .
I1 Cu2 Cu1 55.44(7) . .
Cu2 Cu2 Cu1 89.98(5) 2_665 .
Cu2 Cu2 Cu1 89.98(5) 3_565 .
Cu2 I1 Cu1 69.14(8) 3_565 3_565
Cu2 I1 Cu2 62.63(9) 3_565 .
Cu1 I1 Cu2 100.59(7) 3_565 .
Cu2 I1 Cu1 100.59(7) 3_565 .
Cu1 I1 Cu1 62.58(9) 3_565 .
Cu2 I1 Cu1 69.13(8) . .
Cu2 I2 Cu2 64.53(9) . 2_665
Cu2 I2 Cu2 64.53(9) . 3_565
Cu2 I2 Cu2 64.53(9) 2_665 3_565
Cu1 I3 Cu1 64.42(9) 2_665 3_565
Cu1 I3 Cu1 64.42(9) 2_665 .
Cu1 I3 Cu1 64.42(9) 3_565 .
C11 N1 P1 126.2(12) . .
N1 C11 C20 124.0(13) . .
N1 C11 C12 117.8(14) . .
C20 C11 C12 118.2(13) . .
N13 C12 C11 123.0(14) . .
C12 N13 C14 119.7(13) . .
C12 N13 Cu1 117.5(10) . .
C14 N13 Cu1 122.3(10) . .
N13 C14 C15 120.9(14) . .
N13 C14 C19 119.5(12) . .
C15 C14 C19 119.6(14) . .
C16 C15 C14 119.1(16) . .
C17 C16 C15 121.8(18) . .
C16 C17 C18 120.8(19) . .
C17 C18 C19 119.9(15) . .
C20 C19 C14 121.2(15) . .
C20 C19 C18 120.1(15) . .
C14 C19 C18 118.6(13) . .
C19 C20 C11 118.3(14) . .
C21 N2 P2 124.5(12) . .
C30 C21 N2 125.6(14) . .
C30 C21 C22 118.8(13) . .
N2 C21 C22 115.6(13) . .
N23 C22 C21 121.6(14) . .
C22 N23 C24 120.1(13) . .
C22 N23 Cu2 117.0(10) . .
C24 N23 Cu2 122.5(10) . .
C25 C24 N23 120.3(15) . .
C25 C24 C29 121.8(16) . .
N23 C24 C29 117.8(13) . .
C26 C25 C24 122.3(18) . .
C25 C26 C27 118.9(16) . .
C28 C27 C26 119.9(17) . .
C27 C28 C29 122.1(16) . .
C30 C29 C24 122.6(14) . .
C30 C29 C28 122.6(15) . .
C24 C29 C28 114.8(14) . .
C29 C30 C21 119.0(14) . .
O1 C1 N3 126(3) . .
C2 N3 C3 103(4) . .
C2 N3 C1 121(3) . .
C3 N3 C1 115(4) . .
O1' C1' N3' 127(3) . .
C2' N3' C3' 103(4) . .
C2' N3' C1' 122(3) . .
C3' N3' C1' 115(4) . .
C1M O1M C1M 179.998(13) 4_676 .
C2M O2M C2M 180(4) . 4_677

loop_
_geom_bond_atom_site_label_1
_geom_bond_atom_site_label_2
_geom_bond_distance
_geom_bond_site_symmetry_2
P1 N1 1.660(13) .
P1 N1 1.660(13) 2_775
P1 N1 1.660(13) 3_575
P1 S1 1.872(14) .
P2 N2 1.668(13) .
P2 N2 1.668(13) 2_775
P2 N2 1.668(13) 3_575
P2 S2 1.875(15) .
Cu1 N13 2.071(14) .
Cu1 I3 2.603(3) .
Cu1 I1 2.672(2) 2_665
Cu1 I1 2.672(2) .
Cu1 Cu1 2.775(3) 3_565
Cu1 Cu1 2.775(3) 2_665
Cu1 Cu2 3.032(4) .
Cu2 N23 2.061(13) .
Cu2 I2 2.601(3) .
Cu2 I1 2.671(2) 2_665
Cu2 I1 2.672(2) .
Cu2 Cu2 2.777(3) 2_665
Cu2 Cu2 2.777(3) 3_565
I1 Cu2 2.671(2) 3_565
I1 Cu1 2.672(2) 3_565
I2 Cu2 2.601(3) 2_665
I2 Cu2 2.601(3) 3_565
I3 Cu1 2.603(3) 2_665
I3 Cu1 2.603(3) 3_565
N1 C11 1.381(17) .
C11 C20 1.41(2) .
C11 C12 1.43(2) .
C12 N13 1.317(17) .
N13 C14 1.398(19) .
C14 C15 1.41(2) .
C14 C19 1.41(2) .
C15 C16 1.40(2) .
C16 C17 1.34(3) .
C17 C18 1.38(2) .
C18 C19 1.42(2) .
C19 C20 1.395(19) .
N2 C21 1.411(18) .
C21 C30 1.40(2) .
C21 C22 1.44(2) .
C22 N23 1.328(17) .
N23 C24 1.42(2) .
C24 C25 1.35(2) .
C24 C29 1.42(2) .
C25 C26 1.35(2) .
C26 C27 1.40(2) .
C27 C28 1.37(2) .
C28 C29 1.42(2) .
C29 C30 1.354(19) .
O1 C1 1.26(2) .
C1 N3 1.43(2) .
N3 C2 1.37(3) .
N3 C3 1.37(3) .
O1' C1' 1.260(18) .
C1' N3' 1.437(18) .
N3' C2' 1.37(3) .
N3' C3' 1.37(3) .
C1M O1M 1.48(4) .
O1M C1M 1.48(4) 4_676
C2M O2M 1.48(4) .
O2M C2M 1.48(5) 4_677
C3M O3M 1.48(5) .

loop_
_geom_hbond_atom_site_label_D
_geom_hbond_atom_site_label_H
_geom_hbond_atom_site_label_A
_geom_hbond_distance_DH
_geom_hbond_distance_HA
_geom_hbond_distance_DA
_geom_hbond_angle_DHA
_geom_hbond_site_symmetry_A
N1 H1 O1 0.88 1.98 2.83(3) 163.8 1_565
N1 H1 O1' 0.88 2.14 3.01(5) 171.8 1_565
N2 H2 O1 0.88 2.06 2.93(3) 168.2 1_565
N2 H2 O1' 0.88 1.84 2.70(5) 163.3 1_565
